data_1010840
_chemical_name_systematic 'Cobalt silicide'
_chemical_formula_structural 'Co2 Si'
_chemical_formula_sum 'Co2 Si'
_publ_section_title
;
Kristallstruktur und Zusammensetzung des rhombischen Kobaltsilicides.
;

loop_
_publ_author_name
'Boren, B'
'Stahl, S'
'Westgren, A'

_journal_name_full
;
Zeitschrift fuer Physikalische Chemie, Abteilung B: Chemie der
Elementarprozesse, Aufbau der Materie
;
_journal_coden_ASTM ZPCBAL
_journal_volume 29
_journal_year 1935
_journal_page_first 231
_journal_page_last 235
_cell_length_a 7.095(3)
_cell_length_b 4.908(3)
_cell_length_c 3.730(3)
_cell_angle_alpha 90
_cell_angle_beta 90
_cell_angle_gamma 90
_cell_volume 129.9
_cell_formula_units_Z 4

loop_
_atom_site_label
_atom_site_fract_x
_atom_site_fract_y
_atom_site_fract_z
? ? ? ?

_cod_database_code 1010840
